data_7050936
loop_
_publ_author_name
'Cole, Marcus L.'
'Jones, Cameron'
'Junk, Peter C.'

_publ_section_title
;
 Studies of the reactivity of N-heterocyclic carbenes with halogen and
 halide sources
;
_journal_issue 10
_journal_name_full 'New Journal of Chemistry'
_journal_page_first 1296
_journal_paper_doi 10.1039/b204422f
_journal_volume 26
_journal_year 2002
_chemical_formula_sum 'C27 H33 Br2 N5'
_chemical_formula_weight 587.40
_space_group_IT_number 14
_symmetry_cell_setting monoclinic
_symmetry_space_group_name_Hall '-P 2ybc'
_symmetry_space_group_name_H-M 'P 1 21/c 1'
_atom_sites_solution_hydrogens geom
_atom_sites_solution_primary direct
_atom_sites_solution_secondary difmap
_audit_creation_method SHELXL-97
_cell_angle_alpha 90.00
_cell_angle_beta 101.511(2)
_cell_angle_gamma 90.00
_cell_formula_units_Z 4
_cell_length_a 11.5086(15)
_cell_length_b 19.474(3)
_cell_length_c 13.6523(18)
_cell_measurement_temperature 296(2)
_cell_volume 2998.2(7)
_computing_cell_refinement 'SAINT (Bruker, 1998)'
_computing_data_collection 'SMART (Bruker, 1998)'
_computing_data_reduction 'SAINT (Bruker, 1998)'
_computing_molecular_graphics 'X-Seed (Barbour, 1999)'
_computing_publication_material 'CIFTAB (Sheldrick, 1997)'
_computing_structure_refinement 'SHELXL-97 (Sheldrick, 1997)'
_computing_structure_solution 'SHELXS-97 (Sheldrick, 1990)'
_diffrn_ambient_temperature 296(2)
_diffrn_measured_fraction_theta_full 0.995
_diffrn_measured_fraction_theta_max 0.995
_diffrn_measurement_device_type 'Bruker SMART 1000 CCD diffractometer'
_diffrn_measurement_method 'omega scans'
_diffrn_radiation_monochromator graphite
_diffrn_radiation_source 'fine-focus sealed tube'
_diffrn_radiation_type MoK\a
_diffrn_radiation_wavelength 0.71073
_diffrn_reflns_av_R_equivalents 0.0797
_diffrn_reflns_av_sigmaI/netI 0.0658
_diffrn_reflns_limit_h_max 12
_diffrn_reflns_limit_h_min -12
_diffrn_reflns_limit_k_max 15
_diffrn_reflns_limit_k_min -21
_diffrn_reflns_limit_l_max 15
_diffrn_reflns_limit_l_min -15
_diffrn_reflns_number 13454
_diffrn_reflns_theta_full 23.27
_diffrn_reflns_theta_max 23.27
_diffrn_reflns_theta_min 1.85
_diffrn_standards_decay_% 0.0
_exptl_absorpt_coefficient_mu 2.726
_exptl_absorpt_correction_T_max 0.5854
_exptl_absorpt_correction_T_min 0.4952
_exptl_absorpt_correction_type multi-scan
_exptl_absorpt_process_details SADABS
_exptl_crystal_density_diffrn 1.301
_exptl_crystal_density_method 'not measured'
_exptl_crystal_F_000 1200
_exptl_crystal_size_max 0.30
_exptl_crystal_size_mid 0.25
_exptl_crystal_size_min 0.22
_refine_diff_density_max 0.552
_refine_diff_density_min -0.438
_refine_diff_density_rms 0.081
_refine_ls_extinction_method none
_refine_ls_goodness_of_fit_ref 0.965
_refine_ls_hydrogen_treatment mixed
_refine_ls_matrix_type full
_refine_ls_number_parameters 316
_refine_ls_number_reflns 4298
_refine_ls_number_restraints 0
_refine_ls_restrained_S_all 0.965
_refine_ls_R_factor_all 0.0718
_refine_ls_R_factor_gt 0.0480
_refine_ls_shift/su_max 0.042
_refine_ls_shift/su_mean 0.001
_refine_ls_structure_factor_coef Fsqd
_refine_ls_weighting_details 'calc w=1/[\s^2^(Fo^2^)+(0.0692P)^2^+0.0000P] where P=(Fo^2^+2Fc^2^)/3'
_refine_ls_weighting_scheme calc
_refine_ls_wR_factor_gt 0.1131
_refine_ls_wR_factor_ref 0.1249
_reflns_number_gt 3009
_reflns_number_total 4298
_reflns_threshold_expression >2sigma(I)
_cod_data_source_file b204422f.txt
_cod_data_source_block compound5
_cod_original_sg_symbol_H-M P21/c
_cod_database_code 7050936

loop_
_symmetry_equiv_pos_as_xyz
'x, y, z'
'-x, y+1/2, -z+1/2'
'-x, -y, -z'
'x, -y-1/2, z-1/2'

loop_
_atom_site_label
_atom_site_type_symbol
_atom_site_fract_x
_atom_site_fract_y
_atom_site_fract_z
_atom_site_U_iso_or_equiv
_atom_site_adp_type
_atom_site_occupancy
_atom_site_symmetry_multiplicity
_atom_site_calc_flag
_atom_site_refinement_flags
_atom_site_disorder_assembly
_atom_site_disorder_group
Br1 Br 0.72003(4) 0.15388(3) 0.35880(4) 0.0538(2) Uani 1 1 d . . .
Br2 Br 0.79673(5) 0.05679(3) 0.54151(4) 0.0648(2) Uani 1 1 d . . .
C20 C 1.1853(5) 0.3600(3) 0.4353(5) 0.0837(19) Uani 1 1 d . . .
H20A H 1.2183 0.3266 0.4848 0.125 Uiso 1 1 calc R . .
H20B H 1.1758 0.4029 0.4675 0.125 Uiso 1 1 calc R . .
H20C H 1.2375 0.3662 0.3893 0.125 Uiso 1 1 calc R . .
N2 N 0.7299(3) 0.2681(2) 0.2279(3) 0.0485(10) Uani 1 1 d . . .
C4 C 0.4687(4) 0.1642(3) 0.1962(4) 0.0505(13) Uani 1 1 d . . .
N1 N 0.5623(3) 0.2135(2) 0.1937(3) 0.0493(10) Uani 1 1 d . . .
C13 C 0.8464(4) 0.2898(2) 0.2815(4) 0.0483(12) Uani 1 1 d . . .
C14 C 0.9450(4) 0.2741(2) 0.2409(4) 0.0527(13) Uani 1 1 d . . .
C9 C 0.4577(4) 0.1079(3) 0.1323(4) 0.0533(13) Uani 1 1 d . . .
C2 C 0.5562(5) 0.2682(3) 0.1283(4) 0.0626(14) Uani 1 1 d . . .
H2 H 0.4914 0.2797 0.0787 0.075 Uiso 1 1 calc R . .
C8 C 0.3641(5) 0.0636(3) 0.1353(4) 0.0622(14) Uani 1 1 d . . .
H8 H 0.3554 0.0252 0.0940 0.075 Uiso 1 1 calc R . .
C1 C 0.6682(4) 0.2144(2) 0.2537(3) 0.0457(12) Uani 1 1 d . . .
C18 C 0.8527(4) 0.3284(3) 0.3673(4) 0.0532(13) Uani 1 1 d . . .
C5 C 0.3916(5) 0.1773(3) 0.2614(4) 0.0616(14) Uani 1 1 d . . .
C16 C 1.0663(4) 0.3355(3) 0.3794(4) 0.0546(13) Uani 1 1 d . . .
C7 C 0.2846(5) 0.0733(3) 0.1952(4) 0.0638(15) Uani 1 1 d . . .
C17 C 0.9639(5) 0.3504(2) 0.4154(4) 0.0577(14) Uani 1 1 d . . .
H17 H 0.9705 0.3760 0.4737 0.069 Uiso 1 1 calc R . .
C3 C 0.6588(5) 0.3014(3) 0.1486(4) 0.0589(14) Uani 1 1 d . . .
H3 H 0.6791 0.3400 0.1155 0.071 Uiso 1 1 calc R . .
C21 C 0.7434(5) 0.3459(3) 0.4087(5) 0.0815(19) Uani 1 1 d . . .
H21A H 0.7083 0.3044 0.4273 0.122 Uiso 1 1 calc R . .
H21B H 0.6872 0.3696 0.3586 0.122 Uiso 1 1 calc R . .
H21C H 0.7655 0.3749 0.4664 0.122 Uiso 1 1 calc R . .
C15 C 1.0537(5) 0.2980(3) 0.2924(4) 0.0614(14) Uani 1 1 d . . .
H15 H 1.1212 0.2883 0.2670 0.074 Uiso 1 1 calc R . .
C6 C 0.3007(5) 0.1295(3) 0.2583(5) 0.0743(17) Uani 1 1 d . . .
H6 H 0.2480 0.1358 0.3011 0.089 Uiso 1 1 calc R . .
C19 C 0.9344(5) 0.2361(3) 0.1443(4) 0.087(2) Uani 1 1 d . . .
H19A H 1.0117 0.2301 0.1292 0.130 Uiso 1 1 calc R . .
H19B H 0.8856 0.2619 0.0917 0.130 Uiso 1 1 calc R . .
H19C H 0.8990 0.1920 0.1499 0.130 Uiso 1 1 calc R . .
C11 C 0.1810(6) 0.0250(4) 0.1929(5) 0.099(2) Uani 1 1 d . . .
H11A H 0.1791 -0.0081 0.1404 0.148 Uiso 1 1 calc R . .
H11B H 0.1084 0.0508 0.1807 0.148 Uiso 1 1 calc R . .
H11C H 0.1897 0.0017 0.2559 0.148 Uiso 1 1 calc R . .
C12 C 0.5437(5) 0.0954(3) 0.0635(4) 0.0816(19) Uani 1 1 d . . .
H12A H 0.5096 0.1115 -0.0024 0.122 Uiso 1 1 calc R . .
H12B H 0.5598 0.0471 0.0610 0.122 Uiso 1 1 calc R . .
H12C H 0.6163 0.1196 0.0882 0.122 Uiso 1 1 calc R . .
C10 C 0.4059(6) 0.2383(3) 0.3288(5) 0.096(2) Uani 1 1 d . . .
H10A H 0.3451 0.2380 0.3677 0.144 Uiso 1 1 calc R . .
H10B H 0.3996 0.2795 0.2894 0.144 Uiso 1 1 calc R . .
H10C H 0.4823 0.2367 0.3726 0.144 Uiso 1 1 calc R . .
C22 C 0.5476(6) -0.0555(4) 0.2839(7) 0.093(2) Uani 1 1 d . . .
N3 N 0.5684(7) -0.0792(4) 0.2144(6) 0.139(3) Uani 1 1 d . . .
C23 C 0.5214(7) -0.0243(4) 0.3729(6) 0.119(3) Uani 1 1 d . . .
H23A H 0.5774 0.0117 0.3952 0.179 Uiso 1 1 calc R . .
H23B H 0.5266 -0.0584 0.4244 0.179 Uiso 1 1 calc R . .
H23C H 0.4427 -0.0055 0.3584 0.179 Uiso 1 1 calc R . .
C27 C 0.8833(6) -0.0236(4) 0.2994(5) 0.096(2) Uani 1 1 d . . .
H27A H 0.8271 -0.0606 0.2877 0.144 Uiso 1 1 calc R . .
H27B H 0.8718 0.0024 0.3565 0.144 Uiso 1 1 calc R . .
H27C H 0.9623 -0.0420 0.3118 0.144 Uiso 1 1 calc R . .
C24 C 0.8219(7) -0.1622(4) 0.4868(6) 0.092(2) Uani 1 1 d . . .
C25 C 0.9299(6) -0.1303(4) 0.5390(6) 0.107(2) Uani 1 1 d . . .
H25A H 0.9132 -0.0843 0.5575 0.161 Uiso 1 1 calc R . .
H25B H 0.9866 -0.1290 0.4962 0.161 Uiso 1 1 calc R . .
H25C H 0.9616 -0.1563 0.5980 0.161 Uiso 1 1 calc R . .
N5 N 0.8541(7) 0.0532(4) 0.1453(7) 0.138(3) Uani 1 1 d . . .
C26 C 0.8665(6) 0.0202(4) 0.2131(6) 0.089(2) Uani 1 1 d . . .
N4 N 0.7366(7) -0.1857(4) 0.4487(6) 0.153(3) Uani 1 1 d . . .

loop_
_atom_site_aniso_label
_atom_site_aniso_U_11
_atom_site_aniso_U_22
_atom_site_aniso_U_33
_atom_site_aniso_U_23
_atom_site_aniso_U_13
_atom_site_aniso_U_12
Br1 0.0525(3) 0.0551(4) 0.0519(3) 0.0104(2) 0.0062(2) -0.0007(2)
Br2 0.0712(4) 0.0635(4) 0.0599(4) 0.0083(3) 0.0136(3) 0.0133(3)
C20 0.060(4) 0.086(5) 0.097(5) -0.005(4) -0.006(3) -0.006(3)
N2 0.048(2) 0.051(3) 0.047(2) 0.0062(19) 0.0105(19) -0.0058(19)
C4 0.042(3) 0.062(3) 0.046(3) 0.013(3) 0.007(2) -0.003(2)
N1 0.048(3) 0.050(3) 0.050(2) 0.007(2) 0.008(2) -0.0041(19)
C13 0.045(3) 0.050(3) 0.049(3) 0.005(2) 0.006(2) -0.003(2)
C14 0.051(3) 0.050(3) 0.058(3) -0.004(2) 0.014(3) -0.006(2)
C9 0.046(3) 0.063(4) 0.052(3) 0.007(3) 0.014(2) 0.000(2)
C2 0.047(3) 0.079(4) 0.057(3) 0.017(3) -0.002(3) -0.007(3)
C8 0.062(4) 0.062(4) 0.059(3) 0.007(3) 0.005(3) -0.004(3)
C1 0.047(3) 0.049(3) 0.041(3) 0.007(2) 0.007(2) 0.003(2)
C18 0.055(3) 0.055(3) 0.052(3) 0.001(3) 0.013(3) 0.002(2)
C5 0.055(3) 0.072(4) 0.061(3) -0.003(3) 0.020(3) -0.004(3)
C16 0.049(3) 0.053(3) 0.058(3) 0.001(3) 0.001(3) -0.004(2)
C7 0.054(4) 0.074(4) 0.063(4) 0.018(3) 0.010(3) -0.009(3)
C17 0.064(4) 0.056(3) 0.050(3) -0.006(2) 0.005(3) -0.007(3)
C3 0.068(4) 0.058(3) 0.049(3) 0.016(3) 0.008(3) 0.002(3)
C21 0.070(4) 0.096(5) 0.083(4) -0.019(4) 0.028(3) -0.001(3)
C15 0.053(3) 0.065(4) 0.070(4) -0.003(3) 0.022(3) -0.006(3)
C6 0.054(4) 0.099(5) 0.078(4) 0.014(4) 0.034(3) 0.002(3)
C19 0.080(4) 0.111(5) 0.075(4) -0.037(4) 0.029(3) -0.023(4)
C11 0.080(5) 0.116(6) 0.100(5) 0.015(4) 0.017(4) -0.038(4)
C12 0.078(4) 0.091(5) 0.083(4) -0.020(4) 0.034(4) -0.020(3)
C10 0.093(5) 0.106(5) 0.100(5) -0.036(4) 0.045(4) -0.015(4)
C22 0.081(5) 0.092(6) 0.101(6) 0.004(5) 0.001(4) -0.005(4)
N3 0.156(7) 0.137(7) 0.120(7) -0.008(5) 0.015(5) 0.026(5)
C23 0.105(6) 0.137(7) 0.112(7) -0.019(6) 0.013(5) -0.024(5)
C27 0.095(5) 0.098(5) 0.096(5) -0.006(5) 0.020(4) 0.003(4)
C24 0.074(5) 0.096(5) 0.106(6) 0.031(4) 0.018(4) 0.007(4)
C25 0.078(5) 0.107(6) 0.139(7) 0.006(5) 0.028(5) -0.004(4)
N5 0.133(6) 0.128(6) 0.150(7) 0.047(5) 0.022(5) -0.003(5)
C26 0.070(5) 0.086(5) 0.110(6) 0.010(5) 0.014(4) 0.002(4)
N4 0.107(6) 0.163(7) 0.170(8) 0.029(6) -0.019(5) -0.038(5)

loop_
_atom_type_symbol
_atom_type_description
_atom_type_scat_dispersion_real
_atom_type_scat_dispersion_imag
_atom_type_scat_source
C C 0.0033 0.0016 'International Tables Vol C Tables 4.2.6.8 and 6.1.1.4'
H H 0.0000 0.0000 'International Tables Vol C Tables 4.2.6.8 and 6.1.1.4'
N N 0.0061 0.0033 'International Tables Vol C Tables 4.2.6.8 and 6.1.1.4'
Br Br -0.2901 2.4595 'International Tables Vol C Tables 4.2.6.8 and 6.1.1.4'

loop_
_geom_angle_atom_site_label_1
_geom_angle_atom_site_label_2
_geom_angle_atom_site_label_3
_geom_angle
_geom_angle_site_symmetry_1
_geom_angle_site_symmetry_3
_geom_angle_publ_flag
C1 N2 C3 107.9(4) . . ?
C1 N2 C13 124.9(4) . . ?
C3 N2 C13 126.9(4) . . ?
C9 C4 C5 123.5(5) . . ?
C9 C4 N1 118.9(4) . . ?
C5 C4 N1 117.6(5) . . ?
C1 N1 C2 108.0(4) . . ?
C1 N1 C4 126.2(4) . . ?
C2 N1 C4 125.7(4) . . ?
C18 C13 C14 123.2(5) . . ?
C18 C13 N2 118.1(4) . . ?
C14 C13 N2 118.6(4) . . ?
C15 C14 C13 116.7(5) . . ?
C15 C14 C19 121.3(5) . . ?
C13 C14 C19 122.0(5) . . ?
C8 C9 C4 116.5(5) . . ?
C8 C9 C12 121.7(5) . . ?
C4 C9 C12 121.8(5) . . ?
C3 C2 N1 108.2(4) . . ?
C7 C8 C9 123.5(6) . . ?
N1 C1 N2 108.4(4) . . ?
N1 C1 Br1 125.5(3) . . ?
N2 C1 Br1 126.0(4) . . ?
C13 C18 C17 117.2(4) . . ?
C13 C18 C21 122.1(5) . . ?
C17 C18 C21 120.7(5) . . ?
C6 C5 C4 115.2(5) . . ?
C6 C5 C10 122.7(5) . . ?
C4 C5 C10 122.1(5) . . ?
C15 C16 C17 117.6(5) . . ?
C15 C16 C20 122.3(5) . . ?
C17 C16 C20 120.1(5) . . ?
C8 C7 C6 117.7(5) . . ?
C8 C7 C11 121.5(6) . . ?
C6 C7 C11 120.8(5) . . ?
C18 C17 C16 122.3(5) . . ?
C2 C3 N2 107.3(5) . . ?
C16 C15 C14 122.9(5) . . ?
C7 C6 C5 123.6(5) . . ?
N3 C22 C23 179.4(10) . . ?
N4 C24 C25 177.6(10) . . ?
N5 C26 C27 178.7(9) . . ?

loop_
_geom_bond_atom_site_label_1
_geom_bond_atom_site_label_2
_geom_bond_distance
_geom_bond_site_symmetry_2
_geom_bond_publ_flag
Br1 C1 1.861(4) . ?
C20 C16 1.506(7) . ?
N2 C1 1.349(6) . ?
N2 C3 1.381(6) . ?
N2 C13 1.456(6) . ?
C4 C9 1.391(7) . ?
C4 C5 1.399(7) . ?
C4 N1 1.449(6) . ?
N1 C1 1.326(6) . ?
N1 C2 1.383(6) . ?
C13 C18 1.383(7) . ?
C13 C14 1.393(6) . ?
C14 C15 1.388(7) . ?
C14 C19 1.496(7) . ?
C9 C8 1.386(7) . ?
C9 C12 1.515(7) . ?
C2 C3 1.326(7) . ?
C8 C7 1.357(8) . ?
C18 C17 1.384(7) . ?
C18 C21 1.517(7) . ?
C5 C6 1.395(8) . ?
C5 C10 1.492(8) . ?
C16 C15 1.377(7) . ?
C16 C17 1.395(7) . ?
C7 C6 1.381(8) . ?
C7 C11 1.514(8) . ?
C22 N3 1.124(9) . ?
C22 C23 1.443(11) . ?
C27 C26 1.437(10) . ?
C24 N4 1.113(9) . ?
C24 C25 1.444(11) . ?
N5 C26 1.112(9) . ?

loop_
_cod_related_entry_id
_cod_related_entry_database
_cod_related_entry_code
1 ChemSpider 21142182
